data_2010946
loop_
_publ_author_name
'Filali Baba, Bouchra'
'Kerbal, Abdelali'
'Bitit, Najib'
'El-Bali, Brahim'
'Escudie, Jean'
'Ranaivonjatovo, Henry'
'Bolte, Michael'

_publ_section_title
;
 Methyl
 3-<i>para</i>-anisyl-4-(2-hydroxybenzoyl)isoxazole-5-carboxylate
;
_journal_issue 5
_journal_name_full 'Acta Crystallographica Section C'
_journal_page_first e205
_journal_page_last e206
_journal_paper_doi 10.1107/S0108270100004522
_journal_volume 56
_journal_year 2000
_chemical_formula_sum 'C19 H15 N O6'
_chemical_formula_weight 353.32
_chemical_name_systematic ?
_space_group_IT_number 14
_symmetry_cell_setting monoclinic
_symmetry_space_group_name_Hall '-P 2yn'
_symmetry_space_group_name_H-M 'P 1 21/n 1'
_audit_creation_method SHELXL-97
_cell_angle_alpha 90.00
_cell_angle_beta 94.100(10)
_cell_angle_gamma 90.00
_cell_formula_units_Z 4
_cell_length_a 11.1720(10)
_cell_length_b 9.3370(10)
_cell_length_c 15.6340(10)
_cell_measurement_reflns_used 8192
_cell_measurement_temperature 173(2)
_cell_measurement_theta_max 25
_cell_measurement_theta_min 1
_cell_volume 1626.7(3)
_computing_cell_refinement SMART
_computing_data_collection 'SMART (Siemens, 1995)'
_computing_data_reduction 'SAINT (Siemens, 1995)'
_computing_structure_refinement 'SHELXL97 (Sheldrick, 1997)'
_computing_structure_solution 'SHELXS97 (Sheldrick, 1990)'
_diffrn_ambient_temperature 173(2)
_diffrn_measured_fraction_theta_full .931
_diffrn_measured_fraction_theta_max .931
_diffrn_measurement_device_type 'Siemens CCD three-circle'
_diffrn_measurement_method \w
_diffrn_radiation_monochromator graphite
_diffrn_radiation_source 'fine-focus sealed tube'
_diffrn_radiation_type MoK\a
_diffrn_radiation_wavelength .71073
_diffrn_reflns_av_R_equivalents .030
_diffrn_reflns_av_sigmaI/netI .0188
_diffrn_reflns_limit_h_max 15
_diffrn_reflns_limit_h_min -15
_diffrn_reflns_limit_k_max 12
_diffrn_reflns_limit_k_min -12
_diffrn_reflns_limit_l_max 21
_diffrn_reflns_limit_l_min -21
_diffrn_reflns_number 32334
_diffrn_reflns_theta_full 29.57
_diffrn_reflns_theta_max 29.57
_diffrn_reflns_theta_min 2.17
_diffrn_standards_decay_% 0
_diffrn_standards_interval_time 960
_diffrn_standards_number 400
_exptl_absorpt_coefficient_mu .109
_exptl_absorpt_correction_T_max .968
_exptl_absorpt_correction_T_min .938
_exptl_absorpt_correction_type empirical
_exptl_absorpt_process_details '(SADABS; Sheldrick, 1996)'
_exptl_crystal_colour 'light yellow'
_exptl_crystal_density_diffrn 1.443
_exptl_crystal_density_method 'not measured'
_exptl_crystal_description block
_exptl_crystal_F_000 736
_exptl_crystal_size_max .60
_exptl_crystal_size_mid .50
_exptl_crystal_size_min .30
_refine_diff_density_max .618
_refine_diff_density_min -.240
_refine_ls_extinction_method none
_refine_ls_goodness_of_fit_ref 1.024
_refine_ls_hydrogen_treatment mixed
_refine_ls_matrix_type full
_refine_ls_number_parameters 239
_refine_ls_number_reflns 4240
_refine_ls_number_restraints 0
_refine_ls_restrained_S_all 1.024
_refine_ls_R_factor_all .053
_refine_ls_R_factor_gt .040
_refine_ls_shift/su_max <0.001
_refine_ls_shift/su_mean .000
_refine_ls_structure_factor_coef Fsqd
_refine_ls_weighting_details 'calc w = 1/[\s^2^(Fo^2^)+(0.0507P)^2^+0.6770P] where P = (Fo^2^+2Fc^2^)/3'
_refine_ls_weighting_scheme calc
_refine_ls_wR_factor_ref .105
_reflns_number_gt 3444
_reflns_number_total 4240
_reflns_threshold_expression I>2sigma(I)
_cod_data_source_file qa0263.cif
_cod_data_source_block I
_cod_depositor_comments
;
The following automatic conversions were performed:
'_symmetry_cell_setting' value 'Monoclinic' changed to 'monoclinic'
according to '/home/saulius/struct/CIF-dictionaries/cif_core.dic'
dictionary named 'cif_core.dic' version 2.4.1 from 2010-06-29.

Automatic conversion script
Id: cif_fix_enum 1527 2010-12-29 10:47:43Z saulius 

The following automatic conversions were performed:

'_symmetry_cell_setting' value 'Monoclinic' changed to 'monoclinic'
according to /home/saulius/struct/CIF-dictionaries/cif_core.dic
dictionary named 'cif_core.dic' version 2.4.1 from 2010-06-29.

Automatic conversion script
Id: cif_fix_values 1715 2011-07-08 13:25:40Z adriana 
;
_cod_original_cell_volume 1626.7(2)
_cod_original_sg_symbol_H-M 'P 21/n'
_cod_database_code 2010946
_cod_database_fobs_code 2010946

loop_
_symmetry_equiv_pos_as_xyz
'x, y, z'
'-x+1/2, y+1/2, -z+1/2'
'-x, -y, -z'
'x-1/2, -y-1/2, z-1/2'

loop_
_atom_site_label
_atom_site_fract_x
_atom_site_fract_y
_atom_site_fract_z
_atom_site_U_iso_or_equiv
_atom_site_adp_type
_atom_site_calc_flag
_atom_site_refinement_flags
_atom_site_occupancy
_atom_site_disorder_assembly
_atom_site_disorder_group
_atom_site_type_symbol
O1 .11072(8) .56803(9) .46782(5) .02328(19) Uani d . 1 . . O
N2 .09198(10) .46596(11) .40241(7) .0242(2) Uani d . 1 . . N
C3 .13993(10) .34628(13) .43272(8) .0200(2) Uani d . 1 . . C
C4 .19088(10) .36469(13) .51856(7) .0190(2) Uani d . 1 . . C
C5 .16866(10) .50341(13) .53603(7) .0197(2) Uani d . 1 . . C
C31 .13220(11) .21589(13) .38037(8) .0210(2) Uani d . 1 . . C
C32 .11327(11) .08298(14) .41719(8) .0242(3) Uani d . 1 . . C
H32 .1120 .0756 .4777 .029 Uiso calc R 1 . . H
C33 .09623(12) -.03908(14) .36723(8) .0257(3) Uani d . 1 . . C
H33 .0833 -.1292 .3932 .031 Uiso calc R 1 . . H
C34 .09826(11) -.02814(14) .27864(8) .0252(3) Uani d . 1 . . C
O34 .08039(10) -.13909(10) .22331(6) .0343(2) Uani d . 1 . . O
C341 .05452(15) -.27574(16) .25924(11) .0388(4) Uani d . 1 . . C
H34A .0440 -.3469 .2132 .058 Uiso calc R 1 . . H
H34B -.0193 -.2692 .2893 .058 Uiso calc R 1 . . H
H34C .1212 -.3046 .2997 .058 Uiso calc R 1 . . H
C35 .11917(13) .10421(15) .24126(9) .0297(3) Uani d . 1 . . C
H35 .1220 .1113 .1808 .036 Uiso calc R 1 . . H
C36 .13577(12) .22469(14) .29142(8) .0264(3) Uani d . 1 . . C
H36 .1498 .3145 .2653 .032 Uiso calc R 1 . . H
C41 .25978(10) .25752(12) .57350(7) .0190(2) Uani d . 1 . . C
O41 .21027(8) .19354(10) .62963(6) .0263(2) Uani d . 1 . . O
C42 .38471(10) .23101(13) .55552(8) .0200(2) Uani d . 1 . . C
C43 .45438(11) .13130(13) .60461(8) .0214(2) Uani d . 1 . . C
O43 .41246(9) .05940(11) .67068(6) .0296(2) Uani d . 1 . . O
H43 .334(2) .085(2) .6720(14) .061(6) Uiso d . 1 . . H
C44 .57243(12) .10453(14) .58578(8) .0258(3) Uani d . 1 . . C
H44 .6198 .0377 .6192 .031 Uiso calc R 1 . . H
C45 .62035(12) .17488(16) .51894(9) .0312(3) Uani d . 1 . . C
H45 .7009 .1562 .5065 .037 Uiso calc R 1 . . H
C46 .55246(13) .27316(17) .46922(9) .0344(3) Uani d . 1 . . C
H46 .5862 .3206 .4229 .041 Uiso calc R 1 . . H
C47 .43640(12) .30104(15) .48766(9) .0283(3) Uani d . 1 . . C
H47 .3903 .3687 .4540 .034 Uiso calc R 1 . . H
C51 .19609(10) .58840(13) .61493(8) .0206(2) Uani d . 1 . . C
O51 .24608(9) .53740(10) .67821(6) .0290(2) Uani d . 1 . . O
O52 .16074(8) .72334(9) .60444(6) .02342(19) Uani d . 1 . . O
C53 .18341(12) .81617(14) .67821(9) .0277(3) Uani d . 1 . . C
H53A .1538 .9127 .6641 .042 Uiso calc R 1 . . H
H53B .2699 .8201 .6938 .042 Uiso calc R 1 . . H
H52C .1419 .7785 .7266 .042 Uiso calc R 1 . . H

loop_
_atom_site_aniso_label
_atom_site_aniso_U_11
_atom_site_aniso_U_22
_atom_site_aniso_U_33
_atom_site_aniso_U_12
_atom_site_aniso_U_13
_atom_site_aniso_U_23
O1 .0286(4) .0200(4) .0206(4) .0034(3) -.0024(3) -.0010(3)
N2 .0295(5) .0216(5) .0209(5) .0022(4) -.0018(4) -.0025(4)
C3 .0192(5) .0214(6) .0196(5) .0007(4) .0020(4) .0006(4)
C4 .0175(5) .0208(5) .0188(5) .0002(4) .0028(4) -.0004(4)
C5 .0188(5) .0207(5) .0198(5) .0008(4) .0014(4) .0014(4)
C31 .0198(5) .0219(6) .0210(6) .0011(4) .0002(4) -.0021(5)
C32 .0280(6) .0246(6) .0198(6) .0007(5) -.0003(5) -.0001(5)
C33 .0295(6) .0209(6) .0265(6) .0002(5) .0006(5) .0000(5)
C34 .0253(6) .0236(6) .0264(6) .0020(5) -.0004(5) -.0069(5)
O34 .0478(6) .0251(5) .0297(5) -.0005(4) .0005(4) -.0098(4)
C341 .0454(9) .0258(7) .0460(9) -.0072(6) .0098(7) -.0110(6)
C35 .0399(7) .0291(7) .0202(6) .0011(6) .0029(5) -.0027(5)
C36 .0333(7) .0232(6) .0230(6) .0000(5) .0031(5) .0012(5)
C41 .0219(5) .0179(5) .0171(5) -.0002(4) .0006(4) -.0019(4)
O41 .0260(5) .0287(5) .0248(4) .0021(4) .0064(4) .0074(4)
C42 .0205(5) .0201(5) .0195(5) .0005(4) .0014(4) .0005(4)
C43 .0250(6) .0202(5) .0191(5) .0012(5) .0015(4) -.0003(4)
O43 .0297(5) .0307(5) .0291(5) .0070(4) .0071(4) .0129(4)
C44 .0248(6) .0270(6) .0255(6) .0062(5) -.0003(5) .0016(5)
C45 .0220(6) .0404(8) .0316(7) .0049(5) .0054(5) .0027(6)
C46 .0262(7) .0466(8) .0313(7) .0015(6) .0078(5) .0133(6)
C47 .0255(6) .0331(7) .0266(6) .0032(5) .0031(5) .0107(5)
C51 .0197(5) .0201(5) .0224(6) -.0011(4) .0034(4) -.0003(4)
O51 .0374(5) .0269(5) .0218(4) .0035(4) -.0037(4) .0000(4)
O52 .0278(4) .0188(4) .0233(4) .0009(3) -.0004(3) -.0030(3)
C53 .0318(7) .0232(6) .0280(6) -.0008(5) .0013(5) -.0075(5)

loop_
_atom_type_symbol
_atom_type_description
_atom_type_scat_dispersion_real
_atom_type_scat_dispersion_imag
_atom_type_scat_source
C C .0033 .0016 'International Tables Vol C Tables 4.2.6.8 and 6.1.1.4'
H H .0000 .0000 'International Tables Vol C Tables 4.2.6.8 and 6.1.1.4'
N N .0061 .0033 'International Tables Vol C Tables 4.2.6.8 and 6.1.1.4'
O O .0106 .0060 'International Tables Vol C Tables 4.2.6.8 and 6.1.1.4'

loop_
_geom_angle_atom_site_label_1
_geom_angle_atom_site_label_2
_geom_angle_atom_site_label_3
_geom_angle
C5 O1 N2 108.08(9)
C3 N2 O1 106.23(9)
N2 C3 C4 111.16(10)
N2 C3 C31 119.93(11)
C4 C3 C31 128.86(11)
C5 C4 C3 103.80(10)
C5 C4 C41 128.32(11)
C3 C4 C41 127.76(11)
O1 C5 C4 110.71(10)
O1 C5 C51 118.54(10)
C4 C5 C51 130.74(11)
C32 C31 C36 118.74(11)
C32 C31 C3 120.97(11)
C36 C31 C3 120.16(11)
C33 C32 C31 121.25(11)
C32 C33 C34 119.29(12)
O34 C34 C33 124.58(12)
O34 C34 C35 115.57(12)
C33 C34 C35 119.86(12)
C34 O34 C341 117.09(11)
C36 C35 C34 120.37(12)
C35 C36 C31 120.47(12)
O41 C41 C42 122.69(11)
O41 C41 C4 119.81(11)
C42 C41 C4 117.48(10)
C47 C42 C43 118.62(11)
C47 C42 C41 121.00(11)
C43 C42 C41 120.35(11)
O43 C43 C44 117.36(11)
O43 C43 C42 122.73(11)
C44 C43 C42 119.91(11)
C45 C44 C43 120.03(12)
C44 C45 C46 120.88(12)
C47 C46 C45 119.52(13)
C46 C47 C42 121.03(12)
O51 C51 O52 126.57(11)
O51 C51 C5 122.07(11)
O52 C51 C5 111.34(10)
C51 O52 C53 115.82(10)

loop_
_geom_bond_atom_site_label_1
_geom_bond_atom_site_label_2
_geom_bond_site_symmetry_2
_geom_bond_distance
_geom_bond_publ_flag
O1 C5 . 1.3497(14) ?
O1 N2 . 1.4025(13) ?
N2 C3 . 1.3130(16) ?
C3 C4 . 1.4301(16) ?
C3 C31 . 1.4661(17) ?
C4 C5 . 1.3504(17) ?
C4 C41 . 1.4957(16) ?
C5 C51 . 1.4803(17) ?
C31 C32 . 1.3905(18) ?
C31 C36 . 1.3965(17) ?
C32 C33 . 1.3871(18) ?
C33 C34 . 1.3906(18) ?
C34 O34 . 1.3552(15) ?
C34 C35 . 1.3938(19) ?
O34 C341 . 1.4319(18) ?
C35 C36 . 1.3762(19) ?
C41 O41 . 1.2257(15) ?
C41 C42 . 1.4644(16) ?
C42 C47 . 1.4050(17) ?
C42 C43 . 1.4057(17) ?
C43 O43 . 1.3440(15) ?
C43 C44 . 1.3943(18) ?
C44 C45 . 1.3748(19) ?
C45 C46 . 1.392(2) ?
C46 C47 . 1.3732(19) ?
C51 O51 . 1.1992(15) ?
C51 O52 . 1.3271(15) ?
O52 C53 . 1.4504(15) ?

loop_
_geom_hbond_atom_site_label_D
_geom_hbond_atom_site_label_H
_geom_hbond_atom_site_label_A
_geom_hbond_site_symmetry_A
_geom_hbond_distance_DH
_geom_hbond_distance_HA
_geom_hbond_distance_DA
_geom_hbond_angle_DHA
O43 H43 O51 2_546 .91(2) 2.61(2) 3.0593(14) 111.7(16)
O43 H43 O41 . .91(2) 1.80(2) 2.6221(13) 149(2)

loop_
_geom_torsion_atom_site_label_1
_geom_torsion_atom_site_label_2
_geom_torsion_atom_site_label_3
_geom_torsion_atom_site_label_4
_geom_torsion
C5 O1 N2 C3 -.82(13)
O1 N2 C3 C4 .35(13)
O1 N2 C3 C31 178.10(10)
N2 C3 C4 C5 .24(13)
C31 C3 C4 C5 -177.26(12)
N2 C3 C4 C41 -176.07(11)
C31 C3 C4 C41 6.4(2)
N2 O1 C5 C4 1.01(13)
N2 O1 C5 C51 -178.34(10)
C3 C4 C5 O1 -.77(13)
C41 C4 C5 O1 175.51(11)
C3 C4 C5 C51 178.48(12)
C41 C4 C5 C51 -5.2(2)
N2 C3 C31 C32 -141.56(13)
C4 C3 C31 C32 35.75(19)
N2 C3 C31 C36 34.14(18)
C4 C3 C31 C36 -148.55(13)
C36 C31 C32 C33 -1.01(19)
C3 C31 C32 C33 174.75(12)
C31 C32 C33 C34 .1(2)
C32 C33 C34 O34 -178.63(12)
C32 C33 C34 C35 1.0(2)
C33 C34 O34 C341 1.76(19)
C35 C34 O34 C341 -177.90(13)
O34 C34 C35 C36 178.54(12)
C33 C34 C35 C36 -1.1(2)
C34 C35 C36 C31 .2(2)
C32 C31 C36 C35 .9(2)
C3 C31 C36 C35 -174.90(12)
C5 C4 C41 O41 82.87(16)
C3 C4 C41 O41 -101.70(15)
C5 C4 C41 C42 -98.80(15)
C3 C4 C41 C42 76.63(15)
O41 C41 C42 C47 176.60(12)
C4 C41 C42 C47 -1.68(17)
O41 C41 C42 C43 -1.54(18)
C4 C41 C42 C43 -179.82(11)
C47 C42 C43 O43 179.95(12)
C41 C42 C43 O43 -1.87(18)
C47 C42 C43 C44 .42(18)
C41 C42 C43 C44 178.60(11)
O43 C43 C44 C45 -179.98(12)
C42 C43 C44 C45 -.4(2)
C43 C44 C45 C46 -.1(2)
C44 C45 C46 C47 .5(2)
C45 C46 C47 C42 -.5(2)
C43 C42 C47 C46 .1(2)
C41 C42 C47 C46 -178.11(13)
O1 C5 C51 O51 179.12(11)
C4 C5 C51 O51 -.1(2)
O1 C5 C51 O52 -2.12(15)
C4 C5 C51 O52 178.68(12)
O51 C51 O52 C53 -1.35(18)
C5 C51 O52 C53 179.96(10)

loop_
_cod_related_entry_id
_cod_related_entry_database
_cod_related_entry_code
1 ChemSpider 21107215
